data_2228774
loop_
_publ_author_name
'Fun, Hoong-Kun'
'Goh, Jia Hao'
'Wu, Dongdong'
'Zhang, Yan'

_publ_section_title
;
 6-Methoxy-4-methyl-2<i>H</i>-chromen-2-one
;
_journal_coeditor_code IS2642
_journal_issue 1
_journal_name_full 'Acta Crystallographica Section E'
_journal_page_first o136
_journal_paper_doi 10.1107/S1600536810051652
_journal_volume 67
_journal_year 2011
_chemical_formula_iupac 'C11 H10 O3'
_chemical_formula_moiety 'C11 H10 O3'
_chemical_formula_sum 'C11 H10 O3'
_chemical_formula_weight 190.19
_chemical_name_systematic
;
6-Methoxy-4-methyl-2<i>H</i>-chromen-2-one
;
_space_group_IT_number 2
_symmetry_cell_setting triclinic
_symmetry_space_group_name_Hall '-P 1'
_symmetry_space_group_name_H-M 'P -1'
_atom_sites_solution_hydrogens geom
_atom_sites_solution_primary direct
_atom_sites_solution_secondary difmap
_audit_creation_method SHELXL-97
_cell_angle_alpha 112.9880(10)
_cell_angle_beta 90.2340(10)
_cell_angle_gamma 93.8730(10)
_cell_formula_units_Z 2
_cell_length_a 7.2554(2)
_cell_length_b 8.0880(2)
_cell_length_c 8.5450(2)
_cell_measurement_reflns_used 3241
_cell_measurement_temperature 293(2)
_cell_measurement_theta_max 29.99
_cell_measurement_theta_min 2.59
_cell_volume 460.31(2)
_computing_cell_refinement 'SAINT (Bruker, 2009)'
_computing_data_collection 'APEX2 (Bruker, 2009)'
_computing_data_reduction 'SAINT (Bruker, 2009)'
_computing_molecular_graphics 'SHELXTL (Sheldrick, 2008)'
_computing_publication_material
;
SHELXTL (Sheldrick, 2008) and PLATON (Spek, 2009)
;
_computing_structure_refinement 'SHELXTL (Sheldrick, 2008)'
_computing_structure_solution 'SHELXTL (Sheldrick, 2008)'
_diffrn_ambient_temperature 293(2)
_diffrn_measured_fraction_theta_full 0.990
_diffrn_measured_fraction_theta_max 0.990
_diffrn_measurement_device_type
;
Bruker SMART APEXII CCD area-detector
;
_diffrn_measurement_method '\f and \w'
_diffrn_radiation_monochromator graphite
_diffrn_radiation_source 'fine-focus sealed tube'
_diffrn_radiation_type MoK\a
_diffrn_radiation_wavelength 0.71073
_diffrn_reflns_av_R_equivalents 0.0214
_diffrn_reflns_av_sigmaI/netI 0.0260
_diffrn_reflns_limit_h_max 10
_diffrn_reflns_limit_h_min -10
_diffrn_reflns_limit_k_max 11
_diffrn_reflns_limit_k_min -11
_diffrn_reflns_limit_l_max 12
_diffrn_reflns_limit_l_min -11
_diffrn_reflns_number 10271
_diffrn_reflns_theta_full 30.57
_diffrn_reflns_theta_max 30.57
_diffrn_reflns_theta_min 2.59
_diffrn_standards_number 0
_exptl_absorpt_coefficient_mu 0.100
_exptl_absorpt_correction_T_max 0.9938
_exptl_absorpt_correction_T_min 0.9615
_exptl_absorpt_correction_type multi-scan
_exptl_absorpt_process_details '(<i>SADABS</i>; Bruker, 2009)'
_exptl_crystal_colour yellow
_exptl_crystal_density_diffrn 1.372
_exptl_crystal_density_method 'not measured'
_exptl_crystal_description plate
_exptl_crystal_F_000 200
_exptl_crystal_size_max 0.396
_exptl_crystal_size_mid 0.352
_exptl_crystal_size_min 0.062
_refine_diff_density_max 0.698
_refine_diff_density_min -0.196
_refine_ls_extinction_method none
_refine_ls_goodness_of_fit_ref 1.092
_refine_ls_hydrogen_treatment constr
_refine_ls_matrix_type full
_refine_ls_number_parameters 129
_refine_ls_number_reflns 2793
_refine_ls_number_restraints 0
_refine_ls_restrained_S_all 1.092
_refine_ls_R_factor_all 0.1056
_refine_ls_R_factor_gt 0.0659
_refine_ls_shift/su_max 0.000
_refine_ls_shift/su_mean 0.000
_refine_ls_structure_factor_coef Fsqd
_refine_ls_weighting_details 'calc w=1/[\s^2^(Fo^2^)+(0.0991P)^2^+0.0860P] where P=(Fo^2^+2Fc^2^)/3'
_refine_ls_weighting_scheme calc
_refine_ls_wR_factor_gt 0.1948
_refine_ls_wR_factor_ref 0.2178
_reflns_number_gt 1675
_reflns_number_total 2793
_reflns_threshold_expression I>2\s(I)
_cod_data_source_file is2642.cif
_cod_data_source_block I
_cod_database_code 2228774
_cod_database_fobs_code 2228774

loop_
_symmetry_equiv_pos_as_xyz
'x, y, z'
'-x, -y, -z'

loop_
_atom_site_type_symbol
_atom_site_label
_atom_site_fract_x
_atom_site_fract_y
_atom_site_fract_z
_atom_site_U_iso_or_equiv
_atom_site_adp_type
_atom_site_calc_flag
_atom_site_refinement_flags
_atom_site_occupancy
_atom_site_disorder_assembly
_atom_site_disorder_group
O O1 0.19469(16) 0.53037(17) 0.87871(16) 0.0508(4) Uani d . 1 . .
O O2 0.6197(2) 1.09931(18) 1.34611(17) 0.0638(4) Uani d . 1 . .
O O3 0.1468(2) 0.2933(2) 0.63843(19) 0.0679(5) Uani d . 1 . .
C C1 0.3087(2) 0.6718(2) 0.9894(2) 0.0417(4) Uani d . 1 . .
C C2 0.2327(3) 0.7819(3) 1.1396(2) 0.0512(5) Uani d . 1 . .
H H2A 0.1101 0.7603 1.1617 0.061 Uiso calc R 1 . .
C C3 0.3402(3) 0.9229(3) 1.2551(2) 0.0527(5) Uani d . 1 . .
H H3A 0.2901 0.9974 1.3559 0.063 Uiso calc R 1 . .
C C4 0.5250(3) 0.9555(2) 1.2222(2) 0.0472(4) Uani d . 1 . .
C C5 0.5999(2) 0.8469(2) 1.0726(2) 0.0438(4) Uani d . 1 . .
H H5A 0.7225 0.8696 1.0510 0.053 Uiso calc R 1 . .
C C6 0.4917(2) 0.7016(2) 0.9521(2) 0.0384(4) Uani d . 1 . .
C C7 0.5603(2) 0.5807(2) 0.7919(2) 0.0414(4) Uani d . 1 . .
C C8 0.4450(2) 0.4441(2) 0.6875(2) 0.0463(4) Uani d . 1 . .
H H8A 0.4895 0.3663 0.5851 0.056 Uiso calc R 1 . .
C C9 0.2564(3) 0.4127(2) 0.7264(2) 0.0475(4) Uani d . 1 . .
C C10 0.8119(3) 1.1270(3) 1.3272(3) 0.0695(6) Uani d . 1 . .
H H10C 0.8624 1.2287 1.4242 0.104 Uiso calc R 1 . .
H H10D 0.8317 1.1495 1.2260 0.104 Uiso calc R 1 . .
H H10A 0.8718 1.0217 1.3187 0.104 Uiso calc R 1 . .
C C11 0.7558(3) 0.6091(3) 0.7459(3) 0.0573(5) Uani d . 1 . .
H H11D 0.7824 0.5119 0.6419 0.086 Uiso calc R 1 . .
H H11A 0.8387 0.6128 0.8352 0.086 Uiso calc R 1 . .
H H11B 0.7713 0.7209 0.7311 0.086 Uiso calc R 1 . .

loop_
_atom_site_aniso_label
_atom_site_aniso_U_11
_atom_site_aniso_U_22
_atom_site_aniso_U_33
_atom_site_aniso_U_12
_atom_site_aniso_U_13
_atom_site_aniso_U_23
O1 0.0352(6) 0.0577(8) 0.0514(8) 0.0001(5) 0.0021(5) 0.0132(6)
O2 0.0694(10) 0.0531(8) 0.0488(8) 0.0036(7) -0.0011(7) -0.0017(6)
O3 0.0523(8) 0.0717(9) 0.0622(9) -0.0130(7) -0.0092(7) 0.0103(8)
C1 0.0368(8) 0.0467(9) 0.0413(9) 0.0056(7) 0.0016(7) 0.0164(7)
C2 0.0411(9) 0.0600(11) 0.0516(11) 0.0141(8) 0.0130(8) 0.0193(9)
C3 0.0579(11) 0.0553(11) 0.0413(10) 0.0187(9) 0.0120(8) 0.0125(8)
C4 0.0541(11) 0.0434(9) 0.0394(9) 0.0087(8) -0.0003(8) 0.0104(7)
C5 0.0400(9) 0.0467(9) 0.0416(9) 0.0039(7) 0.0031(7) 0.0139(7)
C6 0.0362(8) 0.0418(8) 0.0367(8) 0.0073(6) 0.0023(6) 0.0141(7)
C7 0.0384(9) 0.0457(9) 0.0387(9) 0.0068(7) 0.0042(7) 0.0145(7)
C8 0.0461(10) 0.0480(9) 0.0388(9) 0.0059(7) 0.0031(7) 0.0102(7)
C9 0.0429(9) 0.0511(10) 0.0440(10) 0.0006(8) -0.0033(7) 0.0144(8)
C10 0.0654(14) 0.0596(12) 0.0646(14) -0.0073(10) -0.0111(11) 0.0060(10)
C11 0.0466(10) 0.0633(12) 0.0508(11) 0.0045(9) 0.0119(8) 0.0100(9)

loop_
_atom_type_symbol
_atom_type_description
_atom_type_scat_dispersion_real
_atom_type_scat_dispersion_imag
_atom_type_scat_source
C C 0.0033 0.0016 'International Tables Vol C Tables 4.2.6.8 and 6.1.1.4'
H H 0.0000 0.0000 'International Tables Vol C Tables 4.2.6.8 and 6.1.1.4'
O O 0.0106 0.0060 'International Tables Vol C Tables 4.2.6.8 and 6.1.1.4'

loop_
_geom_angle_atom_site_label_1
_geom_angle_atom_site_label_2
_geom_angle_atom_site_label_3
_geom_angle_site_symmetry_1
_geom_angle_site_symmetry_3
_geom_angle
_geom_angle_publ_flag
C9 O1 C1 . . 121.54(14) ?
C4 O2 C10 . . 117.77(15) ?
O1 C1 C2 . . 116.85(15) ?
O1 C1 C6 . . 121.51(15) ?
C2 C1 C6 . . 121.65(16) ?
C3 C2 C1 . . 119.36(17) ?
C3 C2 H2A . . 120.3 ?
C1 C2 H2A . . 120.3 ?
C2 C3 C4 . . 120.41(16) ?
C2 C3 H3A . . 119.8 ?
C4 C3 H3A . . 119.8 ?
O2 C4 C5 . . 124.24(17) ?
O2 C4 C3 . . 115.58(16) ?
C5 C4 C3 . . 120.18(17) ?
C4 C5 C6 . . 120.30(16) ?
C4 C5 H5A . . 119.8 ?
C6 C5 H5A . . 119.8 ?
C1 C6 C5 . . 118.10(15) ?
C1 C6 C7 . . 118.22(15) ?
C5 C6 C7 . . 123.68(15) ?
C8 C7 C6 . . 118.51(15) ?
C8 C7 C11 . . 121.52(15) ?
C6 C7 C11 . . 119.97(15) ?
C7 C8 C9 . . 123.28(16) ?
C7 C8 H8A . . 118.4 ?
C9 C8 H8A . . 118.4 ?
O3 C9 O1 . . 116.69(17) ?
O3 C9 C8 . . 126.37(18) ?
O1 C9 C8 . . 116.95(15) ?
O2 C10 H10C . . 109.5 ?
O2 C10 H10D . . 109.5 ?
H10C C10 H10D . . 109.5 ?
O2 C10 H10A . . 109.5 ?
H10C C10 H10A . . 109.5 ?
H10D C10 H10A . . 109.5 ?
C7 C11 H11D . . 109.5 ?
C7 C11 H11A . . 109.5 ?
H11D C11 H11A . . 109.5 ?
C7 C11 H11B . . 109.5 ?
H11D C11 H11B . . 109.5 ?
H11A C11 H11B . . 109.5 ?

loop_
_geom_bond_atom_site_label_1
_geom_bond_atom_site_label_2
_geom_bond_site_symmetry_2
_geom_bond_distance
_geom_bond_publ_flag
O1 C9 . 1.377(2) ?
O1 C1 . 1.381(2) ?
O2 C4 . 1.367(2) ?
O2 C10 . 1.417(3) ?
O3 C9 . 1.206(2) ?
C1 C2 . 1.387(2) ?
C1 C6 . 1.394(2) ?
C2 C3 . 1.370(3) ?
C2 H2A . 0.9300 ?
C3 C4 . 1.400(3) ?
C3 H3A . 0.9300 ?
C4 C5 . 1.376(2) ?
C5 C6 . 1.407(2) ?
C5 H5A . 0.9300 ?
C6 C7 . 1.450(2) ?
C7 C8 . 1.348(2) ?
C7 C11 . 1.500(2) ?
C8 C9 . 1.438(3) ?
C8 H8A . 0.9300 ?
C10 H10C . 0.9600 ?
C10 H10D . 0.9600 ?
C10 H10A . 0.9600 ?
C11 H11D . 0.9600 ?
C11 H11A . 0.9600 ?
C11 H11B . 0.9600 ?

loop_
_geom_hbond_atom_site_label_D
_geom_hbond_atom_site_label_H
_geom_hbond_atom_site_label_A
_geom_hbond_site_symmetry_A
_geom_hbond_distance_DH
_geom_hbond_distance_HA
_geom_hbond_distance_DA
_geom_hbond_angle_DHA
_geom_hbond_publ_flag
C8 H8A O2 1_544 0.93 2.56 3.471(2) 165 yes

loop_
_geom_torsion_atom_site_label_1
_geom_torsion_atom_site_label_2
_geom_torsion_atom_site_label_3
_geom_torsion_atom_site_label_4
_geom_torsion_site_symmetry_1
_geom_torsion_site_symmetry_2
_geom_torsion_site_symmetry_3
_geom_torsion_site_symmetry_4
_geom_torsion
_geom_torsion_publ_flag
C9 O1 C1 C2 . . . . -179.81(14) ?
C9 O1 C1 C6 . . . . -0.2(3) ?
O1 C1 C2 C3 . . . . 179.14(15) ?
C6 C1 C2 C3 . . . . -0.4(3) ?
C1 C2 C3 C4 . . . . -0.1(3) ?
C10 O2 C4 C5 . . . . -6.8(3) ?
C10 O2 C4 C3 . . . . 173.65(17) ?
C2 C3 C4 O2 . . . . -179.84(16) ?
C2 C3 C4 C5 . . . . 0.6(3) ?
O2 C4 C5 C6 . . . . -179.97(15) ?
C3 C4 C5 C6 . . . . -0.4(3) ?
O1 C1 C6 C5 . . . . -178.98(14) ?
C2 C1 C6 C5 . . . . 0.6(3) ?
O1 C1 C6 C7 . . . . 0.7(2) ?
C2 C1 C6 C7 . . . . -179.76(15) ?
C4 C5 C6 C1 . . . . -0.1(3) ?
C4 C5 C6 C7 . . . . -179.79(14) ?
C1 C6 C7 C8 . . . . -0.8(2) ?
C5 C6 C7 C8 . . . . 178.89(15) ?
C1 C6 C7 C11 . . . . 179.31(16) ?
C5 C6 C7 C11 . . . . -1.0(3) ?
C6 C7 C8 C9 . . . . 0.4(3) ?
C11 C7 C8 C9 . . . . -179.67(17) ?
C1 O1 C9 O3 . . . . 179.91(15) ?
C1 O1 C9 C8 . . . . -0.2(3) ?
C7 C8 C9 O3 . . . . 179.99(18) ?
C7 C8 C9 O1 . . . . 0.1(3) ?

loop_
_cod_related_entry_id
_cod_related_entry_database
_cod_related_entry_code
1 ChemSpider 194440
